data_4308683
loop_
_publ_author_name
'Elisa Barea'
'M. Angustias Romero'
'Jorge A. R. Navarro'
'Juan M. Salas'
'Norberto Masciocchi'
'Simona Galli'
'Angelo Sironi'

_publ_section_title
;
Structure, Spectroscopic Properties, and Reversible Solid-to-Solid
Reactions of Metal Complexes of 5-Nitro-pyrimidin-2-olate
;
_journal_name_full 'Inorganic Chemistry'
_journal_page_first 1472
_journal_page_last 1481
_journal_paper_doi 10.1021/ic048539b
_journal_volume 44
_journal_year 2005
_chemical_formula_sum 'C8 H4 Co N6 O6'
_chemical_formula_weight 339.1
_chemical_name_systematic
;
catena bis(5-nitro-pyrimidin-2-olate) cobalt(ii)
;
_space_group_IT_number 61
_symmetry_cell_setting orthorhombic
_symmetry_space_group_name_Hall '-P 2bc 2ac'
_symmetry_space_group_name_H-M 'P c a b'
_cell_angle_alpha 90
_cell_angle_beta 90
_cell_angle_gamma 90
_cell_formula_units_Z 8
_cell_length_a 24.8865
_cell_length_b 9.67178
_cell_length_c 9.44625
_cell_volume 2273.682
_diffrn_ambient_temperature 298(2)
_diffrn_detector 'scintillation counter'
_diffrn_measurement_device_type 'Bruker D8 Advance'
_diffrn_measurement_method 'theta:theta scans'
_diffrn_radiation_monochromator graphite
_diffrn_radiation_source 'fine-focus sealed tube'
_diffrn_radiation_type 'Cu K\a'
_diffrn_radiation_wavelength 1.5418
_exptl_absorpt_coefficient_mu 123.1
_exptl_crystal_colour purple
_exptl_crystal_density_diffrn 1.981
_exptl_crystal_F_000 1352
_refine_ls_goodness_of_fit_ref 1.26
_refine_ls_R_factor_all 0.097
_refine_ls_wR_factor_ref 0.126
_cod_data_source_file ic048539bsi20041019_035228_3.cif
_cod_data_source_block COMPOUND_2Co
_cod_depositor_comments
;
The following automatic conversions were performed:
'_symmetry_cell_setting' value 'Orthorhombic' changed to 'orthorhombic'
according to '/home/saulius/struct/CIF-dictionaries/cif_core.dic'
dictionary named 'cif_core.dic' version 2.4.1 from 2010-06-29.

Automatic conversion script
Id: cif_fix_enum 1527 2010-12-29 10:47:43Z saulius 
;
_cod_original_formula_sum 'C8 H4 N6 O6 Co1'
_cod_database_code 4308683

loop_
_symmetry_equiv_pos_as_xyz
'-x, -y, -z'
'-x, -y+1/2, z+1/2'
'-x+1/2, y, z+1/2'
'-x+1/2, y+1/2, -z'
'x, y, z'
'x, y+1/2, -z+1/2'
'x+1/2, -y, -z+1/2'
'x+1/2, -y+1/2, z'

loop_
_atom_site_label
_atom_site_type_symbol
_atom_site_symmetry_multiplicity
_atom_site_fract_x
_atom_site_fract_y
_atom_site_fract_z
_atom_site_occupancy
_atom_site_B_iso_or_equiv
Co Co 8 0.18245 0.54557 0.75377 1 2.8708
N2a N 8 0.9923347 0.7902429 0.5691682 1 4.8708
C3a C 8 0.9491169 0.7582063 0.4801422 1 4.8708
C4a C 8 0.9378319 0.6204695 0.447182 1 4.8708
C5a C 8 0.9166432 0.8627124 0.4253824 1 4.8708
N3a N 8 0.8952777 0.586435 0.3592557 1 4.8708
N4a N 8 0.8733632 0.8306775 0.3366742 1 4.8708
C8a C 8 0.8633818 0.6915964 0.302657 1 4.8708
H3a H 8 0.962576 0.5394819 0.4907599 1 4.8708
O5a O 8 0.8256071 0.6617125 0.2209848 1 4.8708
H7a H 8 0.9249307 0.9690945 0.4515704 1 4.8708
O4a O 8 0.02707845 0.7006751 0.5960382 1 4.8708
O3a O 8 0.9961774 0.9084156 0.6217871 1 4.8708
N2b N 8 0.8688472 0.668351 0.7640436 1 4.8708
C3b C 8 0.8339178 0.7606448 0.8316266 1 4.8708
C4b C 8 0.7874412 0.8054913 0.7626526 1 4.8708
C5b C 8 0.8447207 0.8069625 0.9684048 1 4.8708
N3b N 8 0.7523317 0.8968453 0.8275341 1 4.8708
N4b N 8 0.8097409 0.8989512 0.03610034 1 4.8708
C8b C 8 0.7637631 0.9448555 0.9636757 1 4.8708
H3b H 8 0.7787564 0.7685153 0.6574492 1 4.8708
O5b O 8 0.7328065 0.0294426 0.02162722 1 4.8708
H7b H 8 0.8803126 0.7716429 0.02250006 1 4.8708
O4b O 8 0.8550688 0.6115276 0.6508717 1 4.8708
O3b O 8 0.9138126 0.6427684 0.816876 1 4.8708
